data_7206932
loop_
_publ_author_name
'Lv, Yao-Kang'
'Jiang, Zhan-Guo'
'Gan, Li-Hua'
'Liu, Ming-Xian'
'Feng, Yun-Long'

_publ_section_title
;
 Three novel organic-inorganic hybrid materials based on decaoxovanadates
 obtained from a new liquid phase reaction
;
_journal_issue 1
_journal_name_full CrystEngComm
_journal_page_first 314
_journal_paper_doi 10.1039/c1ce05605k
_journal_volume 14
_journal_year 2012
_chemical_formula_moiety 'H2 O28 V10, 2(C6 H12 N4), 2(Co H12 O6), 6(H2 O)'
_chemical_formula_sum 'C12 H62 Co2 N8 O46 V10'
_chemical_formula_weight 1681.96
_chemical_name_systematic
;
?
;
_space_group_IT_number 15
_symmetry_cell_setting monoclinic
_symmetry_space_group_name_Hall '-C 2yc'
_symmetry_space_group_name_H-M 'C 1 2/c 1'
_atom_sites_solution_hydrogens geom
_atom_sites_solution_primary direct
_atom_sites_solution_secondary difmap
_audit_creation_method SHELXL-97
_cell_angle_alpha 90.00
_cell_angle_beta 109.045(8)
_cell_angle_gamma 90.00
_cell_formula_units_Z 4
_cell_length_a 22.0808(15)
_cell_length_b 9.7061(5)
_cell_length_c 24.3647(15)
_cell_measurement_reflns_used 7027
_cell_measurement_temperature 296(2)
_cell_measurement_theta_max 27.57
_cell_measurement_theta_min 2.59
_cell_volume 4936.0(6)
_computing_cell_refinement 'SAINT (Bruker, 2006)'
_computing_data_collection 'APEXII (Bruker, 2006)'
_computing_data_reduction SAINT
_computing_molecular_graphics 'SHELXTL (Bruker, 2002)'
_computing_publication_material SHELXTL
_computing_structure_refinement 'SHELXL97 (Sheldrick, 1997)'
_computing_structure_solution 'SHELXS97 (Sheldrick, 1997)'
_diffrn_ambient_temperature 296(2)
_diffrn_measured_fraction_theta_full 0.995
_diffrn_measured_fraction_theta_max 0.995
_diffrn_measurement_device_type 'Bruker APEX-II area-detector diffractometer'
_diffrn_measurement_method '\w scans'
_diffrn_radiation_monochromator graphite
_diffrn_radiation_source 'fine-focus sealed tube'
_diffrn_radiation_type MoK\a
_diffrn_radiation_wavelength 0.71073
_diffrn_reflns_av_R_equivalents 0.0833
_diffrn_reflns_av_sigmaI/netI 0.0521
_diffrn_reflns_limit_h_max 28
_diffrn_reflns_limit_h_min -23
_diffrn_reflns_limit_k_max 12
_diffrn_reflns_limit_k_min -12
_diffrn_reflns_limit_l_max 28
_diffrn_reflns_limit_l_min -31
_diffrn_reflns_number 36884
_diffrn_reflns_theta_full 27.57
_diffrn_reflns_theta_max 27.57
_diffrn_reflns_theta_min 2.59
_diffrn_standards_decay_% none
_diffrn_standards_interval_count none
_diffrn_standards_interval_time none
_diffrn_standards_number none
_exptl_absorpt_coefficient_mu 2.581
_exptl_absorpt_correction_T_max 0.56
_exptl_absorpt_correction_T_min 0.43
_exptl_absorpt_correction_type empirical
_exptl_absorpt_process_details 'SADABS (Sheldrick, 1996)'
_exptl_crystal_colour orange
_exptl_crystal_density_diffrn 2.263
_exptl_crystal_density_method 'not measured'
_exptl_crystal_description block
_exptl_crystal_F_000 3368
_exptl_crystal_size_max 0.339
_exptl_crystal_size_mid 0.279
_exptl_crystal_size_min 0.223
_refine_diff_density_max 1.218
_refine_diff_density_min -0.727
_refine_diff_density_rms 0.118
_refine_ls_extinction_method none
_refine_ls_goodness_of_fit_ref 1.012
_refine_ls_hydrogen_treatment mixed
_refine_ls_matrix_type full
_refine_ls_number_parameters 410
_refine_ls_number_reflns 5695
_refine_ls_number_restraints 29
_refine_ls_restrained_S_all 1.010
_refine_ls_R_factor_all 0.0750
_refine_ls_R_factor_gt 0.0490
_refine_ls_shift/su_max 0.000
_refine_ls_shift/su_mean 0.000
_refine_ls_structure_factor_coef Fsqd
_refine_ls_weighting_details 'calc w=1/[\s^2^(Fo^2^)+(0.0703P)^2^+31.9199P] where P=(Fo^2^+2Fc^2^)/3'
_refine_ls_weighting_scheme calc
_refine_ls_wR_factor_gt 0.1322
_refine_ls_wR_factor_ref 0.1500
_reflns_number_gt 4079
_reflns_number_total 5695
_reflns_threshold_expression I>2\s(I)
_cod_data_source_file c1ce05605k.txt
_cod_data_source_block c
_cod_depositor_comments
;
The following automatic conversions were performed:

'_symmetry_cell_setting' value 'Monoclinic' changed to 'monoclinic'
according to /home/saulius/struct/CIF-dictionaries/cif_core.dic
dictionary named 'cif_core.dic' version 2.4.1 from 2010-06-29.

Automatic conversion script
Id: cif_fix_values 1715 2011-07-08 13:25:40Z adriana 
;
_cod_original_cell_volume 4936.0(5)
_cod_original_sg_symbol_H-M c2/c
_cod_database_code 7206932

loop_
_symmetry_equiv_pos_as_xyz
'x, y, z'
'-x, y, -z+1/2'
'x+1/2, y+1/2, z'
'-x+1/2, y+1/2, -z+1/2'
'-x, -y, -z'
'x, -y, z-1/2'
'-x+1/2, -y+1/2, -z'
'x+1/2, -y+1/2, z-1/2'

loop_
_atom_site_label
_atom_site_type_symbol
_atom_site_fract_x
_atom_site_fract_y
_atom_site_fract_z
_atom_site_U_iso_or_equiv
_atom_site_adp_type
_atom_site_occupancy
_atom_site_symmetry_multiplicity
_atom_site_calc_flag
_atom_site_refinement_flags
Co1 Co 0.12339(3) 0.32887(6) 0.40724(3) 0.02526(17) Uani 1 1 d .
V1 V 0.39929(3) 0.33223(7) 0.15032(3) 0.01954(18) Uani 1 1 d .
V2 V 0.5000 0.16286(9) 0.2500 0.0172(2) Uani 1 2 d S
V3 V 0.35737(3) 0.17409(7) 0.24333(3) 0.02168(18) Uani 1 1 d .
V4 V 0.45902(3) 0.32712(7) 0.34400(3) 0.02031(18) Uani 1 1 d D
V5 V 0.35911(3) 0.48859(7) 0.24586(3) 0.02111(18) Uani 1 1 d .
V6 V 0.5000 0.49788(10) 0.2500 0.0170(2) Uani 1 2 d S
O1 O 0.43859(13) 0.3302(3) 0.24719(13) 0.0178(6) Uani 1 1 d .
O2 O 0.35101(14) 0.1942(3) 0.16508(13) 0.0228(6) Uani 1 1 d .
O3 O 0.43776(14) 0.0594(3) 0.24772(13) 0.0229(7) Uani 1 1 d .
O4 O 0.31040(14) 0.3313(3) 0.24131(14) 0.0231(6) Uani 1 1 d .
O5 O 0.43825(13) 0.6029(3) 0.24815(13) 0.0205(6) Uani 1 1 d .
O6 O 0.40027(14) 0.4674(3) 0.32443(13) 0.0228(6) Uani 1 1 d .
O7 O 0.39914(14) 0.1923(3) 0.32311(14) 0.0235(7) Uani 1 1 d .
O8 O 0.47545(13) 0.4574(3) 0.16877(12) 0.0186(6) Uani 1 1 d .
O9 O 0.35225(13) 0.4707(3) 0.16618(13) 0.0224(6) Uani 1 1 d .
O10 O 0.30913(15) 0.0487(3) 0.24019(15) 0.0297(7) Uani 1 1 d .
O11 O 0.47460(14) 0.2016(3) 0.16807(13) 0.0200(6) Uani 1 1 d .
O12 O 0.48025(16) 0.3268(4) 0.41355(15) 0.0309(8) Uani 1 1 d D
H12 H 0.514(2) 0.313(6) 0.4312(18) 0.037 Uiso 1 1 d D
O13 O 0.37802(16) 0.3341(3) 0.08060(14) 0.0288(7) Uani 1 1 d .
O14 O 0.31137(15) 0.6140(3) 0.24345(15) 0.0289(7) Uani 1 1 d .
O1W O 0.2205(3) 0.8250(6) 0.1430(2) 0.0691(15) Uani 1 1 d D
H1WA H 0.250(3) 0.881(7) 0.159(3) 0.083 Uiso 1 1 d D
H1WB H 0.204(3) 0.810(8) 0.170(2) 0.083 Uiso 1 1 d D
O2W O 0.0989(2) 0.9166(5) 0.0231(2) 0.0547(12) Uani 1 1 d D
H2WA H 0.120(3) 0.988(5) 0.039(3) 0.066 Uiso 1 1 d D
H2WB H 0.075(3) 0.907(7) 0.045(2) 0.066 Uiso 1 1 d D
O3W O 0.2791(2) 0.4913(5) 0.0083(2) 0.0608(13) Uani 1 1 d D
H3WA H 0.306(3) 0.514(7) -0.008(3) 0.073 Uiso 1 1 d D
H3WB H 0.287(3) 0.554(5) 0.034(2) 0.073 Uiso 1 1 d D
O4W O 0.19396(17) 0.1880(4) 0.40092(16) 0.0322(8) Uani 1 1 d D
H4WA H 0.174(2) 0.126(4) 0.3784(19) 0.039 Uiso 1 1 d D
H4WB H 0.219(2) 0.218(5) 0.385(2) 0.039 Uiso 1 1 d D
O5W O 0.18518(19) 0.4876(4) 0.40796(18) 0.0457(11) Uani 1 1 d D
H5WA H 0.176(3) 0.559(4) 0.387(2) 0.055 Uiso 1 1 d D
H5WB H 0.215(2) 0.514(5) 0.4372(16) 0.055 Uiso 1 1 d D
O6W O 0.0844(3) 0.3320(4) 0.31854(18) 0.0584(14) Uani 1 1 d D
H6WA H 0.076(3) 0.401(4) 0.297(2) 0.070 Uiso 1 1 d D
H6WB H 0.072(3) 0.267(4) 0.294(2) 0.070 Uiso 1 1 d D
O7W O 0.05329(16) 0.4748(4) 0.41128(17) 0.0352(8) Uani 1 1 d D
H7WA H 0.045(2) 0.546(4) 0.390(2) 0.042 Uiso 1 1 d D
H7WB H 0.0157(13) 0.444(5) 0.404(2) 0.042 Uiso 1 1 d D
O8W O 0.06157(17) 0.1659(3) 0.40939(16) 0.0306(8) Uani 1 1 d D
H8WA H 0.067(3) 0.124(5) 0.4409(11) 0.037 Uiso 1 1 d D
H8WB H 0.045(2) 0.104(4) 0.3847(15) 0.037 Uiso 1 1 d D
O9W O 0.16108(19) 0.3157(3) 0.49739(16) 0.0340(8) Uani 1 1 d D
H9WA H 0.166(3) 0.384(3) 0.5194(19) 0.041 Uiso 1 1 d D
H9WB H 0.148(3) 0.255(4) 0.515(2) 0.041 Uiso 1 1 d D
N1 N 0.06855(19) 0.3561(4) 0.0973(2) 0.0319(9) Uani 1 1 d .
N2 N 0.1393(2) 0.2043(4) 0.06694(18) 0.0296(9) Uani 1 1 d .
N3 N 0.1553(2) 0.4524(4) 0.06861(18) 0.0294(9) Uani 1 1 d .
N4 N 0.17825(19) 0.3253(4) 0.15893(18) 0.0291(9) Uani 1 1 d .
C1 C 0.0892(2) 0.4722(5) 0.0690(2) 0.0326(11) Uani 1 1 d .
H1A H 0.0868 0.5561 0.0891 0.039 Uiso 1 1 d R
H1B H 0.0608 0.4806 0.0297 0.039 Uiso 1 1 d R
C2 C 0.0731(2) 0.2271(5) 0.0666(2) 0.0349(12) Uani 1 1 d .
H2A H 0.0449 0.2326 0.0272 0.042 Uiso 1 1 d R
H2B H 0.0597 0.1510 0.0849 0.042 Uiso 1 1 d R
C3 C 0.1094(2) 0.3455(5) 0.1570(2) 0.0323(11) Uani 1 1 d .
H3A H 0.0962 0.2684 0.1752 0.039 Uiso 1 1 d R
H3B H 0.1058 0.4275 0.1777 0.039 Uiso 1 1 d R
C4 C 0.1588(3) 0.3236(5) 0.0387(2) 0.0332(11) Uani 1 1 d .
H4A H 0.1315 0.3295 -0.0010 0.040 Uiso 1 1 d R
H4B H 0.2019 0.3098 0.0389 0.040 Uiso 1 1 d R
C5 C 0.1814(2) 0.1925(5) 0.1263(2) 0.0331(11) Uani 1 1 d .
H5A H 0.2245 0.1773 0.1266 0.040 Uiso 1 1 d R
H5B H 0.1688 0.1157 0.1449 0.040 Uiso 1 1 d R
C6 C 0.1978(2) 0.4458(5) 0.1286(2) 0.0335(11) Uani 1 1 d .
H6A H 0.1950 0.5298 0.1484 0.040 Uiso 1 1 d R
H6B H 0.2413 0.4343 0.1296 0.040 Uiso 1 1 d R

loop_
_atom_site_aniso_label
_atom_site_aniso_U_11
_atom_site_aniso_U_22
_atom_site_aniso_U_33
_atom_site_aniso_U_23
_atom_site_aniso_U_13
_atom_site_aniso_U_12
Co1 0.0268(3) 0.0179(3) 0.0279(3) 0.0000(2) 0.0046(3) -0.0006(2)
V1 0.0170(3) 0.0197(3) 0.0196(4) -0.0009(3) 0.0028(3) 0.0004(3)
V2 0.0170(5) 0.0130(4) 0.0198(5) 0.000 0.0035(4) 0.000
V3 0.0183(4) 0.0199(4) 0.0261(4) -0.0007(3) 0.0063(3) -0.0017(3)
V4 0.0182(4) 0.0229(4) 0.0198(4) -0.0005(3) 0.0061(3) -0.0004(3)
V5 0.0168(4) 0.0191(4) 0.0271(4) -0.0011(3) 0.0067(3) 0.0023(3)
V6 0.0157(5) 0.0140(4) 0.0202(5) 0.000 0.0043(4) 0.000
O1 0.0154(13) 0.0149(13) 0.0219(15) -0.0012(12) 0.0045(11) -0.0009(11)
O2 0.0222(15) 0.0206(14) 0.0237(16) -0.0023(12) 0.0050(13) -0.0038(12)
O3 0.0212(15) 0.0170(14) 0.0291(18) -0.0002(12) 0.0066(13) -0.0016(11)
O4 0.0166(14) 0.0240(15) 0.0271(17) -0.0002(13) 0.0049(12) 0.0006(12)
O5 0.0173(14) 0.0157(14) 0.0267(17) 0.0001(12) 0.0047(12) 0.0022(11)
O6 0.0219(15) 0.0236(15) 0.0247(16) -0.0038(13) 0.0102(13) 0.0019(12)
O7 0.0214(15) 0.0245(15) 0.0248(16) 0.0016(13) 0.0080(13) -0.0016(12)
O8 0.0177(14) 0.0186(14) 0.0193(15) 0.0017(11) 0.0059(12) 0.0009(11)
O9 0.0150(14) 0.0231(15) 0.0275(17) 0.0009(13) 0.0047(12) 0.0025(11)
O10 0.0260(17) 0.0255(16) 0.038(2) -0.0007(14) 0.0107(15) -0.0059(13)
O11 0.0196(15) 0.0170(13) 0.0210(16) -0.0030(12) 0.0035(12) -0.0004(11)
O12 0.0258(17) 0.0398(19) 0.0252(18) 0.0006(15) 0.0056(14) 0.0036(15)
O13 0.0287(17) 0.0317(17) 0.0234(17) -0.0013(14) 0.0048(13) 0.0009(14)
O14 0.0203(16) 0.0309(17) 0.0342(19) -0.0007(15) 0.0071(14) 0.0048(13)
O1W 0.063(3) 0.090(4) 0.068(3) 0.014(3) 0.039(3) 0.023(3)
O2W 0.071(3) 0.046(3) 0.059(3) -0.015(2) 0.039(3) -0.011(2)
O3W 0.055(3) 0.063(3) 0.048(3) -0.014(2) -0.006(2) 0.018(2)
O4W 0.0295(18) 0.0285(18) 0.039(2) -0.0058(15) 0.0121(16) -0.0017(14)
O5W 0.041(2) 0.0289(19) 0.048(2) 0.0174(17) -0.0116(18) -0.0146(16)
O6W 0.112(4) 0.0170(17) 0.032(2) 0.0007(15) 0.004(2) 0.003(2)
O7W 0.0275(18) 0.0254(17) 0.050(2) 0.0051(16) 0.0088(16) 0.0034(14)
O8W 0.0372(19) 0.0226(16) 0.0309(19) -0.0034(14) 0.0095(16) -0.0073(14)
O9W 0.043(2) 0.0265(18) 0.0296(19) -0.0022(15) 0.0073(16) -0.0004(16)
N1 0.023(2) 0.027(2) 0.044(3) -0.0038(18) 0.0079(18) 0.0011(16)
N2 0.030(2) 0.0262(19) 0.033(2) -0.0030(17) 0.0108(18) -0.0005(16)
N3 0.033(2) 0.0253(19) 0.030(2) 0.0027(17) 0.0109(18) -0.0005(16)
N4 0.026(2) 0.031(2) 0.027(2) 0.0018(17) 0.0040(16) -0.0001(17)
C1 0.030(3) 0.029(2) 0.036(3) 0.003(2) 0.006(2) 0.005(2)
C2 0.027(3) 0.030(2) 0.044(3) -0.009(2) 0.006(2) -0.005(2)
C3 0.034(3) 0.032(3) 0.036(3) -0.003(2) 0.019(2) 0.002(2)
C4 0.038(3) 0.033(3) 0.032(3) -0.001(2) 0.017(2) 0.001(2)
C5 0.030(3) 0.029(2) 0.038(3) 0.006(2) 0.009(2) 0.010(2)
C6 0.026(2) 0.033(3) 0.038(3) 0.001(2) 0.007(2) -0.010(2)

loop_
_atom_type_symbol
_atom_type_description
_atom_type_scat_dispersion_real
_atom_type_scat_dispersion_imag
_atom_type_scat_source
C C 0.0033 0.0016 'International Tables Vol C Tables 4.2.6.8 and 6.1.1.4'
H H 0.0000 0.0000 'International Tables Vol C Tables 4.2.6.8 and 6.1.1.4'
Co Co 0.3494 0.9721 'International Tables Vol C Tables 4.2.6.8 and 6.1.1.4'
O O 0.0106 0.0060 'International Tables Vol C Tables 4.2.6.8 and 6.1.1.4'
V V 0.3005 0.5294 'International Tables Vol C Tables 4.2.6.8 and 6.1.1.4'
N N 0.0061 0.0033 'International Tables Vol C Tables 4.2.6.8 and 6.1.1.4'

loop_
_geom_angle_atom_site_label_1
_geom_angle_atom_site_label_2
_geom_angle_atom_site_label_3
_geom_angle
_geom_angle_site_symmetry_1
_geom_angle_site_symmetry_3
O6W Co1 O5W 92.69(18) . .
O6W Co1 O9W 177.10(15) . .
O5W Co1 O9W 90.08(15) . .
O6W Co1 O8W 89.13(17) . .
O5W Co1 O8W 178.17(16) . .
O9W Co1 O8W 88.10(14) . .
O6W Co1 O4W 89.91(18) . .
O5W Co1 O4W 88.99(16) . .
O9W Co1 O4W 89.25(14) . .
O8W Co1 O4W 90.87(14) . .
O6W Co1 O7W 88.71(18) . .
O5W Co1 O7W 89.52(16) . .
O9W Co1 O7W 92.20(15) . .
O8W Co1 O7W 90.67(14) . .
O4W Co1 O7W 177.92(15) . .
O13 V1 O9 103.08(15) . .
O13 V1 O2 103.23(16) . .
O9 V1 O2 95.18(14) . .
O13 V1 O8 99.48(15) . .
O9 V1 O8 89.99(12) . .
O2 V1 O8 154.87(13) . .
O13 V1 O11 99.75(15) . .
O9 V1 O11 154.97(13) . .
O2 V1 O11 89.42(13) . .
O8 V1 O11 76.17(12) . .
O13 V1 O1 174.48(15) . .
O9 V1 O1 80.43(12) . .
O2 V1 O1 80.52(12) . .
O8 V1 O1 76.12(11) . .
O11 V1 O1 76.09(11) . .
O13 V1 V4 89.42(12) . 2_655
O9 V1 V4 130.11(10) . 2_655
O2 V1 V4 129.04(10) . 2_655
O8 V1 V4 40.12(8) . 2_655
O11 V1 V4 39.62(8) . 2_655
O1 V1 V4 85.06(8) . 2_655
O13 V1 V3 136.03(12) . .
O9 V1 V3 83.31(10) . .
O2 V1 V3 33.04(10) . .
O8 V1 V3 124.22(9) . .
O11 V1 V3 87.38(9) . .
O1 V1 V3 48.12(7) . .
V4 V1 V3 119.78(3) 2_655 .
O3 V2 O3 107.0(2) 2_655 .
O3 V2 O11 97.09(14) 2_655 2_655
O3 V2 O11 96.25(14) . 2_655
O3 V2 O11 96.25(14) 2_655 .
O3 V2 O11 97.09(14) . .
O11 V2 O11 157.49(17) 2_655 .
O3 V2 O1 87.09(13) 2_655 2_655
O3 V2 O1 165.93(13) . 2_655
O11 V2 O1 81.31(12) 2_655 2_655
O11 V2 O1 81.35(12) . 2_655
O3 V2 O1 165.93(13) 2_655 .
O3 V2 O1 87.09(12) . .
O11 V2 O1 81.35(12) 2_655 .
O11 V2 O1 81.31(12) . .
O1 V2 O1 78.85(15) 2_655 .
O3 V2 V3 38.53(10) 2_655 2_655
O3 V2 V3 145.50(11) . 2_655
O11 V2 V3 89.51(9) 2_655 2_655
O11 V2 V3 89.70(9) . 2_655
O1 V2 V3 48.56(7) 2_655 2_655
O1 V2 V3 127.41(8) . 2_655
O3 V2 V3 145.50(11) 2_655 .
O3 V2 V3 38.53(10) . .
O11 V2 V3 89.70(9) 2_655 .
O11 V2 V3 89.51(9) . .
O1 V2 V3 127.41(8) 2_655 .
O1 V2 V3 48.56(7) . .
V3 V2 V3 175.97(4) 2_655 .
O10 V3 O4 105.60(16) . .
O10 V3 O7 102.50(16) . .
O4 V3 O7 91.83(14) . .
O10 V3 O2 101.67(16) . .
O4 V3 O2 91.84(14) . .
O7 V3 O2 153.58(14) . .
O10 V3 O3 98.02(15) . .
O4 V3 O3 156.38(13) . .
O7 V3 O3 82.71(13) . .
O2 V3 O3 83.50(13) . .
O10 V3 O1 171.20(14) . .
O4 V3 O1 83.17(11) . .
O7 V3 O1 77.52(12) . .
O2 V3 O1 76.96(12) . .
O3 V3 O1 73.21(11) . .
O10 V3 V5 139.81(13) . .
O4 V3 V5 34.22(9) . .
O7 V3 V5 83.43(9) . .
O2 V3 V5 85.01(9) . .
O3 V3 V5 122.16(9) . .
O1 V3 V5 48.97(7) . .
O10 V3 V2 128.57(13) . .
O4 V3 V2 125.82(10) . .
O7 V3 V2 78.51(10) . .
O2 V3 V2 78.16(10) . .
O3 V3 V2 30.56(8) . .
O1 V3 V2 42.65(7) . .
V5 V3 V2 91.62(3) . .
O10 V3 V4 134.26(13) . .
O4 V3 V4 83.11(10) . .
O7 V3 V4 31.76(9) . .
O2 V3 V4 123.20(9) . .
O3 V3 V4 80.21(9) . .
O1 V3 V4 46.24(7) . .
V5 V3 V4 60.35(2) . .
V2 V3 V4 61.07(2) . .
O10 V3 V1 133.60(13) . .
O4 V3 V1 82.55(10) . .
O7 V3 V1 123.15(10) . .
O2 V3 V1 31.94(9) . .
O3 V3 V1 81.33(9) . .
O1 V3 V1 45.63(7) . .
V5 V3 V1 61.16(2) . .
V2 V3 V1 61.19(2) . .
V4 V3 V1 91.67(3) . .
O12 V4 O7 103.32(17) . .
O12 V4 O6 102.39(16) . .
O7 V4 O6 94.22(14) . .
O12 V4 O11 100.28(15) . 2_655
O7 V4 O11 91.22(13) . 2_655
O6 V4 O11 154.76(14) . 2_655
O12 V4 O8 100.77(16) . 2_655
O7 V4 O8 154.50(14) . 2_655
O6 V4 O8 88.66(13) . 2_655
O11 V4 O8 76.28(12) 2_655 2_655
O12 V4 O1 174.83(15) . .
O7 V4 O1 80.61(12) . .
O6 V4 O1 80.50(12) . .
O11 V4 O1 76.11(11) 2_655 .
O8 V4 O1 74.89(11) 2_655 .
O12 V4 V1 90.58(13) . 2_655
O7 V4 V1 131.34(10) . 2_655
O6 V4 V1 128.37(10) . 2_655
O11 V4 V1 40.15(8) 2_655 2_655
O8 V4 V1 39.71(8) 2_655 2_655
O1 V4 V1 84.28(8) . 2_655
O12 V4 V5 134.87(13) . .
O7 V4 V5 82.98(10) . .
O6 V4 V5 32.67(10) . .
O11 V4 V5 124.47(9) 2_655 .
O8 V4 V5 85.98(8) 2_655 .
O1 V4 V5 48.42(7) . .
V1 V4 V5 118.85(3) 2_655 .
O12 V4 V3 136.00(13) . .
O7 V4 V3 32.89(10) . .
O6 V4 V3 83.23(10) . .
O11 V4 V3 88.16(9) 2_655 .
O8 V4 V3 123.12(9) 2_655 .
O1 V4 V3 48.23(7) . .
V1 V4 V3 120.21(3) 2_655 .
V5 V4 V3 58.93(2) . .
O12 V4 H12 18.2(14) . .
O7 V4 H12 111.7(16) . .
O6 V4 H12 116.5(15) . .
O11 V4 H12 83.9(14) 2_655 .
O8 V4 H12 89.3(15) 2_655 .
O1 V4 H12 156.9(14) . .
V1 V4 H12 72.9(14) 2_655 .
V5 V4 H12 148.8(15) . .
V3 V4 H12 143.6(16) . .
O14 V5 O6 102.65(16) . .
O14 V5 O4 105.24(15) . .
O6 V5 O4 92.86(14) . .
O14 V5 O9 101.52(15) . .
O6 V5 O9 153.68(13) . .
O4 V5 O9 90.72(14) . .
O14 V5 O5 97.73(15) . .
O6 V5 O5 84.57(13) . .
O4 V5 O5 156.88(13) . .
O9 V5 O5 82.01(13) . .
O14 V5 O1 171.67(15) . .
O6 V5 O1 78.32(12) . .
O4 V5 O1 82.91(11) . .
O9 V5 O1 76.27(11) . .
O5 V5 O1 74.06(11) . .
O14 V5 V3 139.18(13) . .
O6 V5 V3 84.71(10) . .
O4 V5 V3 33.95(9) . .
O9 V5 V3 83.80(9) . .
O5 V5 V3 123.04(8) . .
O1 V5 V3 48.98(7) . .
O14 V5 V6 128.72(13) . .
O6 V5 V6 79.56(9) . .
O4 V5 V6 125.96(10) . .
O9 V5 V6 77.27(9) . .
O5 V5 V6 30.99(8) . .
O1 V5 V6 43.07(7) . .
V3 V5 V6 92.05(3) . .
O14 V5 V4 135.11(13) . .
O6 V5 V4 32.46(9) . .
O4 V5 V4 83.25(10) . .
O9 V5 V4 122.69(9) . .
O5 V5 V4 82.36(8) . .
O1 V5 V4 46.43(7) . .
V3 V5 V4 60.72(2) . .
V6 V5 V4 62.12(2) . .
O5 V6 O5 105.9(2) 2_655 .
O5 V6 O8 96.02(13) 2_655 .
O5 V6 O8 98.18(13) . .
O5 V6 O8 98.18(13) 2_655 2_655
O5 V6 O8 96.02(13) . 2_655
O8 V6 O8 156.34(17) . 2_655
O5 V6 O1 166.41(13) 2_655 .
O5 V6 O1 87.71(12) . .
O8 V6 O1 81.13(12) . .
O8 V6 O1 80.63(12) 2_655 .
O5 V6 O1 87.71(12) 2_655 2_655
O5 V6 O1 166.41(13) . 2_655
O8 V6 O1 80.63(12) . 2_655
O8 V6 O1 81.13(12) 2_655 2_655
O1 V6 O1 78.72(15) . 2_655
O5 V6 V5 38.74(10) 2_655 2_655
O5 V6 V5 144.61(11) . 2_655
O8 V6 V5 88.28(8) . 2_655
O8 V6 V5 91.03(8) 2_655 2_655
O1 V6 V5 127.67(8) . 2_655
O1 V6 V5 48.97(8) 2_655 2_655
O5 V6 V5 144.61(11) 2_655 .
O5 V6 V5 38.74(10) . .
O8 V6 V5 91.03(8) . .
O8 V6 V5 88.28(8) 2_655 .
O1 V6 V5 48.97(7) . .
O1 V6 V5 127.67(8) 2_655 .
V5 V6 V5 176.65(4) 2_655 .
V2 O1 V6 101.21(12) . .
V2 O1 V1 93.75(11) . .
V6 O1 V1 92.95(11) . .
V2 O1 V4 92.81(11) . .
V6 O1 V4 93.97(11) . .
V1 O1 V4 169.36(14) . .
V2 O1 V5 170.73(14) . .
V6 O1 V5 87.96(10) . .
V1 O1 V5 87.03(10) . .
V4 O1 V5 85.16(10) . .
V2 O1 V3 88.78(10) . .
V6 O1 V3 170.00(14) . .
V1 O1 V3 86.25(10) . .
V4 O1 V3 85.53(10) . .
V5 O1 V3 82.05(9) . .
V1 O2 V3 115.02(16) . .
V2 O3 V3 110.91(15) . .
V3 O4 V5 111.83(15) . .
V6 O5 V5 110.27(15) . .
V4 O6 V5 114.87(16) . .
V4 O7 V3 115.35(16) . .
V6 O8 V1 106.86(14) . .
V6 O8 V4 108.19(13) . 2_655
V1 O8 V4 100.17(12) . 2_655
V1 O9 V5 115.06(15) . .
V2 O11 V4 106.97(14) . 2_655
V2 O11 V1 106.56(14) . .
V4 O11 V1 100.22(13) 2_655 .
V4 O12 H12 120(4) . .
H1WA O1W H1WB 101(3) . .
H2WA O2W H2WB 100(3) . .
H3WA O3W H3WB 99(3) . .
Co1 O4W H4WA 106(4) . .
Co1 O4W H4WB 116(4) . .
H4WA O4W H4WB 103(3) . .
Co1 O5W H5WA 126(4) . .
Co1 O5W H5WB 125(4) . .
H5WA O5W H5WB 103(3) . .
Co1 O6W H6WA 128(4) . .
Co1 O6W H6WB 131(4) . .
H6WA O6W H6WB 101(3) . .
Co1 O7W H7WA 122(4) . .
Co1 O7W H7WB 116(4) . .
H7WA O7W H7WB 99(3) . .
Co1 O8W H8WA 119(3) . .
Co1 O8W H8WB 131(3) . .
H8WA O8W H8WB 102(3) . .
Co1 O9W H9WA 124(4) . .
Co1 O9W H9WB 120(4) . .
H9WA O9W H9WB 103(3) . .
C3 N1 C1 109.9(4) . .
C3 N1 C2 109.1(4) . .
C1 N1 C2 109.1(4) . .
C5 N2 C2 109.3(4) . .
C5 N2 C4 109.7(4) . .
C2 N2 C4 108.6(4) . .
C6 N3 C4 109.9(4) . .
C6 N3 C1 108.3(4) . .
C4 N3 C1 109.1(4) . .
C3 N4 C6 109.0(4) . .
C3 N4 C5 107.9(4) . .
C6 N4 C5 109.1(4) . .
N1 C1 N3 111.2(4) . .
N1 C1 H1A 109.5 . .
N3 C1 H1A 109.4 . .
N1 C1 H1B 109.3 . .
N3 C1 H1B 109.3 . .
H1A C1 H1B 108.0 . .
N2 C2 N1 110.8(4) . .
N2 C2 H2A 109.3 . .
N1 C2 H2A 109.3 . .
N2 C2 H2B 109.7 . .
N1 C2 H2B 109.5 . .
H2A C2 H2B 108.1 . .
N1 C3 N4 109.3(4) . .
N1 C3 H3A 109.7 . .
N4 C3 H3A 109.5 . .
N1 C3 H3B 109.9 . .
N4 C3 H3B 110.1 . .
H3A C3 H3B 108.3 . .
N3 C4 N2 111.4(4) . .
N3 C4 H4A 109.4 . .
N2 C4 H4A 109.3 . .
N3 C4 H4B 109.3 . .
N2 C4 H4B 109.2 . .
H4A C4 H4B 108.1 . .
N2 C5 N4 109.3(4) . .
N2 C5 H5A 109.5 . .
N4 C5 H5A 109.8 . .
N2 C5 H5B 110.1 . .
N4 C5 H5B 109.8 . .
H5A C5 H5B 108.4 . .
N3 C6 N4 109.3(4) . .
N3 C6 H6A 109.9 . .
N4 C6 H6A 109.5 . .
N3 C6 H6B 110.0 . .
N4 C6 H6B 109.8 . .
H6A C6 H6B 108.3 . .

loop_
_geom_bond_atom_site_label_1
_geom_bond_atom_site_label_2
_geom_bond_distance
_geom_bond_site_symmetry_2
Co1 O6W 2.049(4) .
Co1 O5W 2.054(4) .
Co1 O9W 2.083(4) .
Co1 O8W 2.101(3) .
Co1 O4W 2.116(3) .
Co1 O7W 2.124(3) .
V1 O13 1.608(3) .
V1 O9 1.816(3) .
V1 O2 1.820(3) .
V1 O8 2.003(3) .
V1 O11 2.023(3) .
V1 O1 2.233(3) .
V1 V4 3.0866(10) 2_655
V1 V3 3.1172(11) .
V2 O3 1.688(3) 2_655
V2 O3 1.688(3) .
V2 O11 1.926(3) 2_655
V2 O11 1.926(3) .
V2 O1 2.102(3) 2_655
V2 O1 2.102(3) .
V2 V3 3.1021(8) 2_655
V2 V3 3.1021(8) .
V3 O10 1.602(3) .
V3 O4 1.837(3) .
V3 O7 1.868(3) .
V3 O2 1.875(3) .
V3 O3 2.069(3) .
V3 O1 2.326(3) .
V3 V5 3.0532(10) .
V3 V4 3.1093(11) .
V4 O12 1.604(4) .
V4 O7 1.811(3) .
V4 O6 1.833(3) .
V4 O11 2.000(3) 2_655
V4 O8 2.021(3) 2_655
V4 O1 2.253(3) .
V4 V1 3.0866(10) 2_655
V4 V5 3.0981(10) .
V4 H12 2.08(4) .
V5 O14 1.599(3) .
V5 O6 1.843(3) .
V5 O4 1.850(3) .
V5 O9 1.905(3) .
V5 O5 2.055(3) .
V5 O1 2.326(3) .
V5 V6 3.0809(7) .
V6 O5 1.691(3) 2_655
V6 O5 1.691(3) .
V6 O8 1.914(3) .
V6 O8 1.914(3) 2_655
V6 O1 2.105(3) .
V6 O1 2.105(3) 2_655
V6 V5 3.0809(7) 2_655
O8 V4 2.021(3) 2_655
O11 V4 2.000(3) 2_655
O12 H12 0.75(4) .
O1W H1WA 0.84(2) .
O1W H1WB 0.85(2) .
O2W H2WA 0.85(2) .
O2W H2WB 0.86(2) .
O3W H3WA 0.85(2) .
O3W H3WB 0.85(2) .
O4W H4WA 0.835(19) .
O4W H4WB 0.840(19) .
O5W H5WA 0.842(19) .
O5W H5WB 0.835(19) .
O6W H6WA 0.84(2) .
O6W H6WB 0.84(2) .
O7W H7WA 0.852(19) .
O7W H7WB 0.845(19) .
O8W H8WA 0.842(19) .
O8W H8WB 0.842(19) .
O9W H9WA 0.835(19) .
O9W H9WB 0.833(19) .
N1 C3 1.442(7) .
N1 C1 1.471(6) .
N1 C2 1.479(6) .
N2 C5 1.446(6) .
N2 C2 1.475(6) .
N2 C4 1.482(6) .
N3 C6 1.457(6) .
N3 C4 1.463(6) .
N3 C1 1.476(6) .
N4 C3 1.519(6) .
N4 C6 1.519(6) .
N4 C5 1.528(6) .
C1 H1A 0.9601 .
C1 H1B 0.9600 .
C2 H2A 0.9600 .
C2 H2B 0.9593 .
C3 H3A 0.9620 .
C3 H3B 0.9597 .
C4 H4A 0.9600 .
C4 H4B 0.9596 .
C5 H5A 0.9598 .
C5 H5B 0.9603 .
C6 H6A 0.9603 .
C6 H6B 0.9593 .

loop_
_geom_hbond_atom_site_label_D
_geom_hbond_atom_site_label_H
_geom_hbond_atom_site_label_A
_geom_hbond_distance_DH
_geom_hbond_distance_HA
_geom_hbond_distance_DA
_geom_hbond_angle_DHA
_geom_hbond_site_symmetry_A
O1W H1WA O10 0.84(2) 2.56(4) 3.336(7) 155(6) 1_565
O1W H1WB O4 0.85(2) 2.31(3) 3.111(6) 158(6) 4
O1W H1WB O7 0.85(2) 2.61(5) 3.279(6) 136(6) 4
O2W H2WA N2 0.85(2) 2.21(3) 3.019(6) 159(6) 1_565
O2W H2WB O12 0.86(2) 1.99(2) 2.819(6) 163(6) 4
O3W H3WA O2W 0.85(2) 2.34(3) 3.161(7) 162(7) 7_565
O3W H3WB O4W 0.85(2) 1.98(2) 2.834(6) 175(7) 4
O4W H4WA O9 0.835(19) 1.84(2) 2.660(5) 168(6) 4_545
O4W H4WB O1W 0.840(19) 1.97(2) 2.792(6) 167(5) 4_545
O5W H5WA O2 0.842(19) 1.79(2) 2.626(5) 172(5) 4
O5W H5WB O3W 0.835(19) 1.85(2) 2.648(6) 160(5) 6_566
O6W H6WA O3 0.84(2) 1.85(2) 2.683(5) 175(7) 4
O6W H6WB O5 0.84(2) 1.88(2) 2.703(5) 166(6) 4_545
O7W H7WA O11 0.852(19) 2.01(2) 2.861(5) 174(6) 4
O7W H7WB N1 0.845(19) 2.04(2) 2.871(5) 169(5) 2
O8W H8WA O2W 0.842(19) 1.94(2) 2.741(6) 160(5) 6_566
O8W H8WB O8 0.842(19) 1.88(2) 2.715(4) 169(6) 4_545
O9W H9WA N3 0.835(19) 2.05(2) 2.869(5) 167(5) 6_566
O9W H9WB O2W 0.833(19) 2.03(2) 2.815(6) 156(5) 6_566
O12 H12 O13 0.75(4) 2.49(5) 3.087(5) 138(5) 2_655
C1 H1A O7 0.96 2.45 3.332(6) 153.0 4
C3 H3B O7 0.96 2.57 3.415(6) 146.6 4
C3 H3B O10 0.96 2.54 3.235(6) 129.3 4
C4 H4A O13 0.96 2.46 3.147(6) 128.2 7
C5 H5B O6 0.96 2.39 3.299(6) 158.3 4_545
C6 H6B O9 0.96 2.35 3.239(6) 154.9 .

loop_
_geom_torsion_atom_site_label_1
_geom_torsion_atom_site_label_2
_geom_torsion_atom_site_label_3
_geom_torsion_atom_site_label_4
_geom_torsion
_geom_torsion_site_symmetry_1
_geom_torsion_site_symmetry_4
O3 V2 V3 O10 -0.1(3) 2_655 .
O3 V2 V3 O10 -1.7(2) . .
O11 V2 V3 O10 -102.20(19) 2_655 .
O11 V2 V3 O10 100.30(19) . .
O1 V2 V3 O10 179.01(19) 2_655 .
O1 V2 V3 O10 179.1(2) . .
O3 V2 V3 O4 -179.3(2) 2_655 .
O3 V2 V3 O4 179.0(2) . .
O11 V2 V3 O4 78.59(15) 2_655 .
O11 V2 V3 O4 -78.92(15) . .
O1 V2 V3 O4 -0.21(17) 2_655 .
O1 V2 V3 O4 -0.11(16) . .
O3 V2 V3 O7 96.8(2) 2_655 .
O3 V2 V3 O7 95.16(19) . .
O11 V2 V3 O7 -5.29(12) 2_655 .
O11 V2 V3 O7 -162.80(13) . .
O1 V2 V3 O7 -84.09(14) 2_655 .
O1 V2 V3 O7 -83.99(14) . .
O3 V2 V3 O2 -95.6(2) 2_655 .
O3 V2 V3 O2 -97.32(19) . .
O11 V2 V3 O2 162.23(13) 2_655 .
O11 V2 V3 O2 4.73(12) . .
O1 V2 V3 O2 83.43(13) 2_655 .
O1 V2 V3 O2 83.53(14) . .
O3 V2 V3 O3 1.7(4) 2_655 .
O11 V2 V3 O3 -100.45(19) 2_655 .
O11 V2 V3 O3 102.05(19) . .
O1 V2 V3 O3 -179.24(19) 2_655 .
O1 V2 V3 O3 -179.1(2) . .
O3 V2 V3 O1 -179.2(2) 2_655 .
O3 V2 V3 O1 179.1(2) . .
O11 V2 V3 O1 78.70(14) 2_655 .
O11 V2 V3 O1 -78.80(14) . .
O1 V2 V3 O1 -0.1(2) 2_655 .
O3 V2 V3 V5 179.81(19) 2_655 .
O3 V2 V3 V5 178.12(17) . .
O11 V2 V3 V5 77.67(9) 2_655 .
O11 V2 V3 V5 -79.83(9) . .
O1 V2 V3 V5 -1.12(10) 2_655 .
O1 V2 V3 V5 -1.03(11) . .
O3 V2 V3 V4 125.33(19) 2_655 .
O3 V2 V3 V4 123.64(17) . .
O11 V2 V3 V4 23.19(9) 2_655 .
O11 V2 V3 V4 -134.31(9) . .
O1 V2 V3 V4 -55.60(10) 2_655 .
O1 V2 V3 V4 -55.51(11) . .
O3 V2 V3 V1 -124.68(19) 2_655 .
O3 V2 V3 V1 -126.37(17) . .
O11 V2 V3 V1 133.18(9) 2_655 .
O11 V2 V3 V1 -24.32(9) . .
O1 V2 V3 V1 54.39(10) 2_655 .
O1 V2 V3 V1 54.48(11) . .
O13 V1 V3 O10 7.1(2) . .
O9 V1 V3 O10 109.1(2) . .
O2 V1 V3 O10 -1.2(2) . .
O8 V1 V3 O10 -165.51(19) . .
O11 V1 V3 O10 -94.20(19) . .
O1 V1 V3 O10 -167.8(2) . .
V4 V1 V3 O10 -118.06(17) 2_655 .
O13 V1 V3 O4 -97.3(2) . .
O9 V1 V3 O4 4.59(13) . .
O2 V1 V3 O4 -105.7(2) . .
O8 V1 V3 O4 90.01(14) . .
O11 V1 V3 O4 161.32(13) . .
O1 V1 V3 O4 87.71(13) . .
V4 V1 V3 O4 137.46(10) 2_655 .
O13 V1 V3 O7 175.3(2) . .
O9 V1 V3 O7 -82.72(15) . .
O2 V1 V3 O7 167.0(2) . .
O8 V1 V3 O7 2.70(16) . .
O11 V1 V3 O7 74.01(14) . .
O1 V1 V3 O7 0.40(15) . .
V4 V1 V3 O7 50.14(12) 2_655 .
O13 V1 V3 O2 8.4(2) . .
O9 V1 V3 O2 110.3(2) . .
O8 V1 V3 O2 -164.3(2) . .
O11 V1 V3 O2 -93.0(2) . .
O1 V1 V3 O2 -166.6(2) . .
V4 V1 V3 O2 -116.82(18) 2_655 .
O13 V1 V3 O3 99.99(19) . .
O9 V1 V3 O3 -158.08(13) . .
O2 V1 V3 O3 91.6(2) . .
O8 V1 V3 O3 -72.66(13) . .
O11 V1 V3 O3 -1.35(11) . .
O1 V1 V3 O3 -74.96(13) . .
V4 V1 V3 O3 -25.21(9) 2_655 .
O13 V1 V3 O1 174.9(2) . .
O9 V1 V3 O1 -83.12(13) . .
O2 V1 V3 O1 166.6(2) . .
O8 V1 V3 O1 2.30(13) . .
O11 V1 V3 O1 73.61(13) . .
V4 V1 V3 O1 49.74(10) 2_655 .
O13 V1 V3 V5 -125.69(17) . .
O9 V1 V3 V5 -23.76(9) . .
O2 V1 V3 V5 -134.07(18) . .
O8 V1 V3 V5 61.66(10) . .
O11 V1 V3 V5 132.97(9) . .
O1 V1 V3 V5 59.36(9) . .
V4 V1 V3 V5 109.11(3) 2_655 .
O13 V1 V3 V2 124.46(17) . .
O9 V1 V3 V2 -133.61(10) . .
O2 V1 V3 V2 116.08(18) . .
O8 V1 V3 V2 -48.19(10) . .
O11 V1 V3 V2 23.12(8) . .
O1 V1 V3 V2 -50.49(10) . .
V4 V1 V3 V2 -0.75(3) 2_655 .
O13 V1 V3 V4 179.83(17) . .
O9 V1 V3 V4 -78.24(10) . .
O2 V1 V3 V4 171.45(18) . .
O8 V1 V3 V4 7.18(10) . .
O11 V1 V3 V4 78.48(8) . .
O1 V1 V3 V4 4.88(9) . .
V4 V1 V3 V4 54.62(3) 2_655 .
O10 V3 V4 O12 -8.1(3) . .
O4 V3 V4 O12 97.0(2) . .
O7 V3 V4 O12 -7.8(3) . .
O2 V3 V4 O12 -175.3(2) . .
O3 V3 V4 O12 -99.8(2) . .
O1 V3 V4 O12 -175.9(2) . .
V5 V3 V4 O12 124.18(18) . .
V2 V3 V4 O12 -125.23(18) . .
V1 V3 V4 O12 179.30(18) . .
O10 V3 V4 O7 -0.3(2) . .
O4 V3 V4 O7 104.8(2) . .
O2 V3 V4 O7 -167.5(2) . .
O3 V3 V4 O7 -92.0(2) . .
O1 V3 V4 O7 -168.0(2) . .
V5 V3 V4 O7 132.01(18) . .
V2 V3 V4 O7 -117.40(18) . .
V1 V3 V4 O7 -172.87(18) . .
O10 V3 V4 O6 -108.9(2) . .
O4 V3 V4 O6 -3.83(14) . .
O7 V3 V4 O6 -108.7(2) . .
O2 V3 V4 O6 83.86(15) . .
O3 V3 V4 O6 159.37(13) . .
O1 V3 V4 O6 83.29(13) . .
V5 V3 V4 O6 23.34(10) . .
V2 V3 V4 O6 133.93(10) . .
V1 V3 V4 O6 78.46(10) . .
O10 V3 V4 O11 94.84(19) . 2_655
O4 V3 V4 O11 -160.06(13) . 2_655
O7 V3 V4 O11 95.1(2) . 2_655
O2 V3 V4 O11 -72.37(14) . 2_655
O3 V3 V4 O11 3.14(12) . 2_655
O1 V3 V4 O11 -72.94(13) . 2_655
V5 V3 V4 O11 -132.88(9) . 2_655
V2 V3 V4 O11 -22.30(9) . 2_655
V1 V3 V4 O11 -77.76(9) . 2_655
O10 V3 V4 O8 167.1(2) . 2_655
O4 V3 V4 O8 -87.77(14) . 2_655
O7 V3 V4 O8 167.4(2) . 2_655
O2 V3 V4 O8 -0.08(16) . 2_655
O3 V3 V4 O8 75.43(13) . 2_655
O1 V3 V4 O8 -0.65(13) . 2_655
V5 V3 V4 O8 -60.60(10) . 2_655
V2 V3 V4 O8 49.99(10) . 2_655
V1 V3 V4 O8 -5.48(10) . 2_655
O10 V3 V4 O1 167.8(2) . .
O4 V3 V4 O1 -87.12(13) . .
O7 V3 V4 O1 168.0(2) . .
O2 V3 V4 O1 0.57(14) . .
O3 V3 V4 O1 76.08(13) . .
V5 V3 V4 O1 -59.95(9) . .
V2 V3 V4 O1 50.64(9) . .
V1 V3 V4 O1 -4.83(9) . .
O10 V3 V4 V1 120.21(17) . 2_655
O4 V3 V4 V1 -134.69(10) . 2_655
O7 V3 V4 V1 120.47(18) . 2_655
O2 V3 V4 V1 -47.00(12) . 2_655
O3 V3 V4 V1 28.51(9) . 2_655
O1 V3 V4 V1 -47.57(10) . 2_655
V5 V3 V4 V1 -107.52(4) . 2_655
V2 V3 V4 V1 3.07(3) . 2_655
V1 V3 V4 V1 -52.40(3) . 2_655
O10 V3 V4 V5 -132.27(18) . .
O4 V3 V4 V5 -27.17(10) . .
O7 V3 V4 V5 -132.01(18) . .
O2 V3 V4 V5 60.52(12) . .
O3 V3 V4 V5 136.03(9) . .
O1 V3 V4 V5 59.95(9) . .
V2 V3 V4 V5 110.59(3) . .
V1 V3 V4 V5 55.12(2) . .
O10 V3 V5 O14 -1.6(3) . .
O4 V3 V5 O14 -0.1(3) . .
O7 V3 V5 O14 -103.2(2) . .
O2 V3 V5 O14 100.6(2) . .
O3 V3 V5 O14 179.7(2) . .
O1 V3 V5 O14 177.6(2) . .
V2 V3 V5 O14 178.56(19) . .
V4 V3 V5 O14 -126.4(2) . .
V1 V3 V5 O14 123.0(2) . .
O10 V3 V5 O6 101.7(2) . .
O4 V3 V5 O6 103.1(2) . .
O7 V3 V5 O6 0.05(13) . .
O2 V3 V5 O6 -156.15(13) . .
O3 V3 V5 O6 -77.05(14) . .
O1 V3 V5 O6 -79.10(13) . .
V2 V3 V5 O6 -78.18(9) . .
V4 V3 V5 O6 -23.13(9) . .
V1 V3 V5 O6 -133.72(10) . .
O10 V3 V5 O4 -1.5(3) . .
O7 V3 V5 O4 -103.1(2) . .
O2 V3 V5 O4 100.7(2) . .
O3 V3 V5 O4 179.8(2) . .
O1 V3 V5 O4 177.8(2) . .
V2 V3 V5 O4 178.68(18) . .
V4 V3 V5 O4 -126.27(18) . .
V1 V3 V5 O4 123.15(18) . .
O10 V3 V5 O9 -102.1(2) . .
O4 V3 V5 O9 -100.6(2) . .
O7 V3 V5 O9 156.33(13) . .
O2 V3 V5 O9 0.13(13) . .
O3 V3 V5 O9 79.22(14) . .
O1 V3 V5 O9 77.17(13) . .
V2 V3 V5 O9 78.09(9) . .
V4 V3 V5 O9 133.14(9) . .
V1 V3 V5 O9 22.56(9) . .
O10 V3 V5 O5 -178.3(2) . .
O4 V3 V5 O5 -176.9(2) . .
O7 V3 V5 O5 80.06(14) . .
O2 V3 V5 O5 -76.15(14) . .
O3 V3 V5 O5 2.95(16) . .
O1 V3 V5 O5 0.90(14) . .
V2 V3 V5 O5 1.82(11) . .
V4 V3 V5 O5 56.87(11) . .
V1 V3 V5 O5 -53.71(11) . .
O10 V3 V5 O1 -179.2(2) . .
O4 V3 V5 O1 -177.8(2) . .
O7 V3 V5 O1 79.16(14) . .
O2 V3 V5 O1 -77.05(14) . .
O3 V3 V5 O1 2.05(14) . .
V2 V3 V5 O1 0.92(10) . .
V4 V3 V5 O1 55.97(10) . .
V1 V3 V5 O1 -54.62(10) . .
O10 V3 V5 V6 -179.0(2) . .
O4 V3 V5 V6 -177.55(18) . .
O7 V3 V5 V6 79.37(10) . .
O2 V3 V5 V6 -76.83(10) . .
O3 V3 V5 V6 2.26(11) . .
O1 V3 V5 V6 0.21(10) . .
V2 V3 V5 V6 1.13(2) . .
V4 V3 V5 V6 56.18(2) . .
V1 V3 V5 V6 -54.40(2) . .
O10 V3 V5 V4 124.8(2) . .
O4 V3 V5 V4 126.27(18) . .
O7 V3 V5 V4 23.19(10) . .
O2 V3 V5 V4 -133.02(10) . .
O3 V3 V5 V4 -53.92(11) . .
O1 V3 V5 V4 -55.97(10) . .
V2 V3 V5 V4 -55.05(2) . .
V1 V3 V5 V4 -110.59(3) . .
O12 V4 V5 O14 6.0(3) . .
O7 V4 V5 O14 107.8(2) . .
O6 V4 V5 O14 -1.4(2) . .
O11 V4 V5 O14 -165.5(2) 2_655 .
O8 V4 V5 O14 -95.2(2) 2_655 .
O1 V4 V5 O14 -168.5(2) . .
V1 V4 V5 O14 -118.40(18) 2_655 .
V3 V4 V5 O14 131.80(18) . .
O12 V4 V5 O6 7.4(3) . .
O7 V4 V5 O6 109.2(2) . .
O11 V4 V5 O6 -164.1(2) 2_655 .
O8 V4 V5 O6 -93.80(19) 2_655 .
O1 V4 V5 O6 -167.1(2) . .
V1 V4 V5 O6 -116.99(18) 2_655 .
V3 V4 V5 O6 133.21(18) . .
O12 V4 V5 O4 -98.8(2) . .
O7 V4 V5 O4 2.98(14) . .
O6 V4 V5 O4 -106.2(2) . .
O11 V4 V5 O4 89.63(14) 2_655 .
O8 V4 V5 O4 159.95(13) 2_655 .
O1 V4 V5 O4 86.63(13) . .
V1 V4 V5 O4 136.77(10) 2_655 .
V3 V4 V5 O4 26.96(10) . .
O12 V4 V5 O9 174.7(2) . .
O7 V4 V5 O9 -83.52(15) . .
O6 V4 V5 O9 167.3(2) . .
O11 V4 V5 O9 3.13(16) 2_655 .
O8 V4 V5 O9 73.45(14) 2_655 .
O1 V4 V5 O9 0.13(14) . .
V1 V4 V5 O9 50.27(12) 2_655 .
V3 V4 V5 O9 -59.54(11) . .
O12 V4 V5 O5 99.3(2) . .
O7 V4 V5 O5 -158.88(13) . .
O6 V4 V5 O5 91.89(19) . .
O11 V4 V5 O5 -72.23(14) 2_655 .
O8 V4 V5 O5 -1.91(12) 2_655 .
O1 V4 V5 O5 -75.24(13) . .
V1 V4 V5 O5 -25.10(9) 2_655 .
V3 V4 V5 O5 -134.90(9) . .
O12 V4 V5 O1 174.5(2) . .
O7 V4 V5 O1 -83.65(14) . .
O6 V4 V5 O1 167.1(2) . .
O11 V4 V5 O1 3.00(14) 2_655 .
O8 V4 V5 O1 73.32(12) 2_655 .
V1 V4 V5 O1 50.14(10) 2_655 .
V3 V4 V5 O1 -59.66(9) . .
O12 V4 V5 V3 -125.81(19) . .
O7 V4 V5 V3 -23.98(10) . .
O6 V4 V5 V3 -133.21(18) . .
O11 V4 V5 V3 62.67(11) 2_655 .
O8 V4 V5 V3 132.99(9) 2_655 .
O1 V4 V5 V3 59.66(9) . .
V1 V4 V5 V3 109.80(4) 2_655 .
O12 V4 V5 V6 124.13(19) . .
O7 V4 V5 V6 -134.05(11) . .
O6 V4 V5 V6 116.72(18) . .
O11 V4 V5 V6 -47.40(11) 2_655 .
O8 V4 V5 V6 22.92(8) 2_655 .
O1 V4 V5 V6 -50.40(9) . .
V1 V4 V5 V6 -0.26(3) 2_655 .
V3 V4 V5 V6 -110.07(3) . .
O14 V5 V6 O5 1.1(2) . 2_655
O6 V5 V6 O5 -96.8(2) . 2_655
O4 V5 V6 O5 177.3(2) . 2_655
O9 V5 V6 O5 95.8(2) . 2_655
O5 V5 V6 O5 0.1(3) . 2_655
O1 V5 V6 O5 179.2(2) . 2_655
V3 V5 V6 O5 178.96(18) . 2_655
V4 V5 V6 O5 -125.97(18) . 2_655
O14 V5 V6 O5 1.0(2) . .
O6 V5 V6 O5 -96.88(19) . .
O4 V5 V6 O5 177.2(2) . .
O9 V5 V6 O5 95.70(19) . .
O1 V5 V6 O5 179.1(2) . .
V3 V5 V6 O5 178.88(17) . .
V4 V5 V6 O5 -126.05(17) . .
O14 V5 V6 O8 -100.79(18) . .
O6 V5 V6 O8 161.29(13) . .
O4 V5 V6 O8 75.36(15) . .
O9 V5 V6 O8 -6.13(12) . .
O5 V5 V6 O8 -101.83(19) . .
O1 V5 V6 O8 77.28(14) . .
V3 V5 V6 O8 77.05(9) . .
V4 V5 V6 O8 132.11(9) . .
O14 V5 V6 O8 102.87(18) . 2_655
O6 V5 V6 O8 4.95(13) . 2_655
O4 V5 V6 O8 -80.98(15) . 2_655
O9 V5 V6 O8 -162.47(13) . 2_655
O5 V5 V6 O8 101.83(18) . 2_655
O1 V5 V6 O8 -79.06(14) . 2_655
V3 V5 V6 O8 -79.29(9) . 2_655
V4 V5 V6 O8 -24.23(9) . 2_655
O14 V5 V6 O1 -178.1(2) . .
O6 V5 V6 O1 84.00(14) . .
O4 V5 V6 O1 -1.93(16) . .
O9 V5 V6 O1 -83.41(14) . .
O5 V5 V6 O1 -179.1(2) . .
V3 V5 V6 O1 -0.24(10) . .
V4 V5 V6 O1 54.83(11) . .
O14 V5 V6 O1 -179.73(19) . 2_655
O6 V5 V6 O1 82.35(14) . 2_655
O4 V5 V6 O1 -3.58(17) . 2_655
O9 V5 V6 O1 -85.07(13) . 2_655
O5 V5 V6 O1 179.23(19) . 2_655
O1 V5 V6 O1 -1.7(2) . 2_655
V3 V5 V6 O1 -1.89(10) . 2_655
V4 V5 V6 O1 53.18(10) . 2_655
O3 V2 O1 V6 -1.9(6) 2_655 .
O3 V2 O1 V6 179.55(14) . .
O11 V2 O1 V6 82.77(13) 2_655 .
O11 V2 O1 V6 -82.82(13) . .
O1 V2 O1 V6 0.0 2_655 .
V3 V2 O1 V6 0.07(16) 2_655 .
V3 V2 O1 V6 -179.92(17) . .
O3 V2 O1 V1 91.9(5) 2_655 .
O3 V2 O1 V1 -86.69(13) . .
O11 V2 O1 V1 176.53(12) 2_655 .
O11 V2 O1 V1 10.94(11) . .
O1 V2 O1 V1 93.76(13) 2_655 .
V3 V2 O1 V1 93.84(9) 2_655 .
V3 V2 O1 V1 -86.16(10) . .
O3 V2 O1 V4 -96.5(5) 2_655 .
O3 V2 O1 V4 84.93(13) . .
O11 V2 O1 V4 -11.85(11) 2_655 .
O11 V2 O1 V4 -177.44(12) . .
O1 V2 O1 V4 -94.62(12) 2_655 .
V3 V2 O1 V4 -94.54(10) 2_655 .
V3 V2 O1 V4 85.46(10) . .
O3 V2 O1 V3 178.1(5) 2_655 .
O3 V2 O1 V3 -0.53(13) . .
O11 V2 O1 V3 -97.31(11) 2_655 .
O11 V2 O1 V3 97.10(11) . .
O1 V2 O1 V3 179.92(17) 2_655 .
V3 V2 O1 V3 179.996(9) 2_655 .
O5 V6 O1 V2 3.3(6) 2_655 .
O5 V6 O1 V2 -179.22(14) . .
O8 V6 O1 V2 82.13(13) . .
O8 V6 O1 V2 -82.73(13) 2_655 .
O1 V6 O1 V2 0.0 2_655 .
V5 V6 O1 V2 1.27(16) 2_655 .
V5 V6 O1 V2 -178.67(17) . .
O5 V6 O1 V1 -91.1(5) 2_655 .
O5 V6 O1 V1 86.36(13) . .
O8 V6 O1 V1 -12.29(11) . .
O8 V6 O1 V1 -177.15(12) 2_655 .
O1 V6 O1 V1 -94.42(13) 2_655 .
V5 V6 O1 V1 -93.15(9) 2_655 .
V5 V6 O1 V1 86.92(10) . .
O5 V6 O1 V4 97.0(5) 2_655 .
O5 V6 O1 V4 -85.55(13) . .
O8 V6 O1 V4 175.80(12) . .
O8 V6 O1 V4 10.93(11) 2_655 .
O1 V6 O1 V4 93.66(12) 2_655 .
V5 V6 O1 V4 94.94(10) 2_655 .
V5 V6 O1 V4 -85.00(10) . .
O5 V6 O1 V5 -178.0(5) 2_655 .
O5 V6 O1 V5 -0.55(12) . .
O8 V6 O1 V5 -99.20(11) . .
O8 V6 O1 V5 95.93(11) 2_655 .
O1 V6 O1 V5 178.67(17) 2_655 .
V5 V6 O1 V5 179.937(8) 2_655 .
O9 V1 O1 V2 178.11(13) . .
O2 V1 O1 V2 81.16(13) . .
O8 V1 O1 V2 -89.51(12) . .
O11 V1 O1 V2 -10.61(11) . .
V4 V1 O1 V2 -49.79(8) 2_655 .
V3 V1 O1 V2 88.53(10) . .
O9 V1 O1 V6 -80.44(12) . .
O2 V1 O1 V6 -177.39(13) . .
O8 V1 O1 V6 11.94(11) . .
O11 V1 O1 V6 90.85(12) . .
V4 V1 O1 V6 51.66(8) 2_655 .
V3 V1 O1 V6 -170.01(14) . .
O9 V1 O1 V4 50.1(7) . .
O2 V1 O1 V4 -46.8(7) . .
O8 V1 O1 V4 142.5(7) . .
O11 V1 O1 V4 -138.6(7) . .
V4 V1 O1 V4 -177.8(7) 2_655 .
V3 V1 O1 V4 -39.4(7) . .
O9 V1 O1 V5 7.36(11) . .
O2 V1 O1 V5 -89.59(12) . .
O8 V1 O1 V5 99.74(11) . .
O11 V1 O1 V5 178.65(12) . .
V4 V1 O1 V5 139.46(7) 2_655 .
V3 V1 O1 V5 -82.22(9) . .
O9 V1 O1 V3 89.58(12) . .
O2 V1 O1 V3 -7.38(11) . .
O8 V1 O1 V3 -178.04(11) . .
O11 V1 O1 V3 -99.14(11) . .
V4 V1 O1 V3 -138.33(7) 2_655 .
O7 V4 O1 V2 -82.01(13) . .
O6 V4 O1 V2 -177.94(13) . .
O11 V4 O1 V2 11.61(11) 2_655 .
O8 V4 O1 V2 90.88(12) 2_655 .
V1 V4 O1 V2 51.57(8) 2_655 .
V5 V4 O1 V2 -170.94(14) . .
V3 V4 O1 V2 -88.56(10) . .
O7 V4 O1 V6 176.53(13) . .
O6 V4 O1 V6 80.60(12) . .
O11 V4 O1 V6 -89.84(12) 2_655 .
O8 V4 O1 V6 -10.58(11) 2_655 .
V1 V4 O1 V6 -49.88(8) 2_655 .
V5 V4 O1 V6 87.61(10) . .
V3 V4 O1 V6 169.99(14) . .
O7 V4 O1 V1 46.0(7) . .
O6 V4 O1 V1 -49.9(7) . .
O11 V4 O1 V1 139.7(7) 2_655 .
O8 V4 O1 V1 -141.1(7) 2_655 .
V1 V4 O1 V1 179.6(7) 2_655 .
V5 V4 O1 V1 -42.9(7) . .
V3 V4 O1 V1 39.5(7) . .
O7 V4 O1 V5 88.93(12) . .
O6 V4 O1 V5 -7.01(11) . .
O11 V4 O1 V5 -177.45(12) 2_655 .
O8 V4 O1 V5 -98.19(11) 2_655 .
V1 V4 O1 V5 -137.49(7) 2_655 .
V3 V4 O1 V5 82.38(9) . .
O7 V4 O1 V3 6.55(11) . .
O6 V4 O1 V3 -89.38(12) . .
O11 V4 O1 V3 100.17(11) 2_655 .
O8 V4 O1 V3 179.43(12) 2_655 .
V1 V4 O1 V3 140.13(7) 2_655 .
V5 V4 O1 V3 -82.38(9) . .
O6 V5 O1 V6 -87.15(12) . .
O4 V5 O1 V6 178.43(13) . .
O9 V5 O1 V6 85.94(12) . .
O5 V5 O1 V6 0.47(10) . .
V3 V5 O1 V6 179.69(14) . .
V4 V5 O1 V6 -94.16(10) . .
O6 V5 O1 V1 179.79(12) . .
O4 V5 O1 V1 85.36(12) . .
O9 V5 O1 V1 -7.12(11) . .
O5 V5 O1 V1 -92.59(11) . .
V3 V5 O1 V1 86.62(9) . .
V6 V5 O1 V1 -93.07(11) . .
V4 V5 O1 V1 172.77(13) . .
O6 V5 O1 V4 7.01(11) . .
O4 V5 O1 V4 -87.41(12) . .
O9 V5 O1 V4 -179.89(12) . .
O5 V5 O1 V4 94.64(11) . .
V3 V5 O1 V4 -86.15(9) . .
V6 V5 O1 V4 94.16(10) . .
O6 V5 O1 V3 93.16(12) . .
O4 V5 O1 V3 -1.26(12) . .
O9 V5 O1 V3 -93.74(11) . .
O5 V5 O1 V3 -179.21(12) . .
V6 V5 O1 V3 -179.69(14) . .
V4 V5 O1 V3 86.15(9) . .
O4 V3 O1 V2 179.91(13) . .
O7 V3 O1 V2 86.50(12) . .
O2 V3 O1 V2 -86.60(12) . .
O3 V3 O1 V2 0.45(11) . .
V5 V3 O1 V2 178.64(14) . .
V4 V3 O1 V2 92.92(10) . .
V1 V3 O1 V2 -93.84(11) . .
O4 V3 O1 V1 -86.25(12) . .
O7 V3 O1 V1 -179.66(13) . .
O2 V3 O1 V1 7.25(11) . .
O3 V3 O1 V1 94.29(12) . .
V5 V3 O1 V1 -87.52(9) . .
V2 V3 O1 V1 93.84(11) . .
V4 V3 O1 V1 -173.24(13) . .
O4 V3 O1 V4 86.99(12) . .
O7 V3 O1 V4 -6.42(11) . .
O2 V3 O1 V4 -179.51(12) . .
O3 V3 O1 V4 -92.47(11) . .
V5 V3 O1 V4 85.72(9) . .
V2 V3 O1 V4 -92.92(10) . .
V1 V3 O1 V4 173.24(13) . .
O4 V3 O1 V5 1.27(12) . .
O7 V3 O1 V5 -92.14(12) . .
O2 V3 O1 V5 94.76(12) . .
O3 V3 O1 V5 -178.19(12) . .
V2 V3 O1 V5 -178.64(14) . .
V4 V3 O1 V5 -85.72(9) . .
V1 V3 O1 V5 87.52(9) . .
O13 V1 O2 V3 -174.03(17) . .
O9 V1 O2 V3 -69.27(18) . .
O8 V1 O2 V3 31.9(4) . .
O11 V1 O2 V3 86.09(17) . .
O1 V1 O2 V3 10.10(15) . .
V4 V1 O2 V3 85.75(18) 2_655 .
O10 V3 O2 V1 179.08(18) . .
O4 V3 O2 V1 72.74(18) . .
O7 V3 O2 V1 -25.1(4) . .
O3 V3 O2 V1 -84.03(17) . .
O1 V3 O2 V1 -9.81(15) . .
V5 V3 O2 V1 39.18(15) . .
V2 V3 O2 V1 -53.53(14) . .
V4 V3 O2 V1 -10.2(2) . .
O3 V2 O3 V3 -179.0(2) 2_655 .
O11 V2 O3 V3 81.60(16) 2_655 .
O11 V2 O3 V3 -80.22(16) . .
O1 V2 O3 V3 2.5(6) 2_655 .
O1 V2 O3 V3 0.64(15) . .
V3 V2 O3 V3 179.90(2) 2_655 .
O10 V3 O3 V2 178.62(18) . .
O4 V3 O3 V2 -2.0(4) . .
O7 V3 O3 V2 -79.71(17) . .
O2 V3 O3 V2 77.70(17) . .
O1 V3 O3 V2 -0.60(14) . .
V5 V3 O3 V2 -2.2(2) . .
V4 V3 O3 V2 -47.68(14) . .
V1 V3 O3 V2 45.54(14) . .
O10 V3 O4 V5 179.01(17) . .
O7 V3 O4 V5 75.50(18) . .
O2 V3 O4 V5 -78.33(17) . .
O3 V3 O4 V5 -0.4(4) . .
O1 V3 O4 V5 -1.70(16) . .
V2 V3 O4 V5 -1.6(2) . .
V4 V3 O4 V5 44.90(14) . .
V1 V3 O4 V5 -47.70(14) . .
O14 V5 O4 V3 179.91(18) . .
O6 V5 O4 V3 -76.14(18) . .
O9 V5 O4 V3 77.77(17) . .
O5 V5 O4 V3 6.7(4) . .
O1 V5 O4 V3 1.70(16) . .
V6 V5 O4 V3 3.0(2) . .
V4 V5 O4 V3 -45.09(14) . .
O5 V6 O5 V5 -180.0(2) 2_655 .
O8 V6 O5 V5 81.36(16) . .
O8 V6 O5 V5 -79.66(16) 2_655 .
O1 V6 O5 V5 0.67(15) . .
O1 V6 O5 V5 -2.6(6) 2_655 .
V5 V6 O5 V5 179.996(17) 2_655 .
O14 V5 O5 V6 -179.18(17) . .
O6 V5 O5 V6 78.75(17) . .
O4 V5 O5 V6 -5.8(4) . .
O9 V5 O5 V6 -78.55(16) . .
O1 V5 O5 V6 -0.63(14) . .
V3 V5 O5 V6 -1.3(2) . .
V4 V5 O5 V6 46.14(13) . .
O12 V4 O6 V5 -174.64(18) . .
O7 V4 O6 V5 -70.00(18) . .
O11 V4 O6 V5 31.9(4) 2_655 .
O8 V4 O6 V5 84.63(17) 2_655 .
O1 V4 O6 V5 9.73(15) . .
V1 V4 O6 V5 84.58(17) 2_655 .
V3 V4 O6 V5 -38.95(14) . .
O14 V5 O6 V4 178.98(18) . .
O4 V5 O6 V4 72.67(18) . .
O9 V5 O6 V4 -24.8(4) . .
O5 V5 O6 V4 -84.30(17) . .
O1 V5 O6 V4 -9.49(15) . .
V3 V5 O6 V4 39.68(14) . .
V6 V5 O6 V4 -53.40(14) . .
O12 V4 O7 V3 174.42(18) . .
O6 V4 O7 V3 70.62(18) . .
O11 V4 O7 V3 -84.72(17) 2_655 .
O8 V4 O7 V3 -25.1(4) 2_655 .
O1 V4 O7 V3 -9.01(16) . .
V1 V4 O7 V3 -82.75(19) 2_655 .
V5 V4 O7 V3 39.88(14) . .
O10 V3 O7 V4 179.81(18) . .
O4 V3 O7 V4 -73.77(18) . .
O2 V3 O7 V4 24.1(4) . .
O3 V3 O7 V4 83.16(17) . .
O1 V3 O7 V4 8.82(15) . .
V5 V3 O7 V4 -40.54(15) . .
V2 V3 O7 V4 52.46(14) . .
V1 V3 O7 V4 8.5(2) . .
O5 V6 O8 V1 -179.08(14) 2_655 .
O5 V6 O8 V1 -72.04(16) . .
O8 V6 O8 V1 54.26(10) 2_655 .
O1 V6 O8 V1 14.33(13) . .
O1 V6 O8 V1 94.26(13) 2_655 .
V5 V6 O8 V1 142.90(11) 2_655 .
V5 V6 O8 V1 -33.81(11) . .
O5 V6 O8 V4 73.84(16) 2_655 2_655
O5 V6 O8 V4 -179.12(14) . 2_655
O8 V6 O8 V4 -52.82(10) 2_655 2_655
O1 V6 O8 V4 -92.75(13) . 2_655
O1 V6 O8 V4 -12.83(13) 2_655 2_655
V5 V6 O8 V4 35.82(11) 2_655 2_655
V5 V6 O8 V4 -140.89(11) . 2_655
O13 V1 O8 V6 169.66(15) . .
O9 V1 O8 V6 66.40(15) . .
O2 V1 O8 V6 -35.9(4) . .
O11 V1 O8 V6 -92.54(15) . .
O1 V1 O8 V6 -13.74(12) . .
V4 V1 O8 V6 -112.69(17) 2_655 .
V3 V1 O8 V6 -15.50(17) . .
O13 V1 O8 V4 -77.65(16) . 2_655
O9 V1 O8 V4 179.09(14) . 2_655
O2 V1 O8 V4 76.8(3) . 2_655
O11 V1 O8 V4 20.15(12) . 2_655
O1 V1 O8 V4 98.95(12) . 2_655
V3 V1 O8 V4 97.18(11) . 2_655
O13 V1 O9 V5 174.42(17) . .
O2 V1 O9 V5 69.52(18) . .
O8 V1 O9 V5 -85.85(17) . .
O11 V1 O9 V5 -30.3(4) . .
O1 V1 O9 V5 -9.93(15) . .
V4 V1 O9 V5 -85.08(18) 2_655 .
V3 V1 O9 V5 38.63(14) . .
O14 V5 O9 V1 -178.56(18) . .
O6 V5 O9 V1 25.1(4) . .
O4 V5 O9 V1 -72.85(17) . .
O5 V5 O9 V1 85.13(16) . .
O1 V5 O9 V1 9.68(14) . .
V3 V5 O9 V1 -39.55(14) . .
V6 V5 O9 V1 53.97(14) . .
V4 V5 O9 V1 9.6(2) . .
O3 V2 O11 V4 -72.11(16) 2_655 2_655
O3 V2 O11 V4 179.85(14) . 2_655
O11 V2 O11 V4 53.94(10) 2_655 2_655
O1 V2 O11 V4 13.97(13) 2_655 2_655
O1 V2 O11 V4 93.92(13) . 2_655
V3 V2 O11 V4 -34.07(12) 2_655 2_655
V3 V2 O11 V4 141.98(12) . 2_655
O3 V2 O11 V1 -178.62(14) 2_655 .
O3 V2 O11 V1 73.34(16) . .
O11 V2 O11 V1 -52.57(10) 2_655 .
O1 V2 O11 V1 -92.54(13) 2_655 .
O1 V2 O11 V1 -12.60(13) . .
V3 V2 O11 V1 -140.58(11) 2_655 .
V3 V2 O11 V1 35.47(11) . .
O13 V1 O11 V2 -171.63(15) . .
O9 V1 O11 V2 32.8(4) . .
O2 V1 O11 V2 -68.30(15) . .
O8 V1 O11 V2 90.91(14) . .
O1 V1 O11 V2 12.07(12) . .
V4 V1 O11 V2 111.28(17) 2_655 .
V3 V1 O11 V2 -35.31(11) . .
O13 V1 O11 V4 77.09(16) . 2_655
O9 V1 O11 V4 -78.5(3) . 2_655
O2 V1 O11 V4 -179.58(14) . 2_655
O8 V1 O11 V4 -20.37(12) . 2_655
O1 V1 O11 V4 -99.21(13) . 2_655
V3 V1 O11 V4 -146.59(11) . 2_655
C3 N1 C1 N3 61.3(5) . .
C2 N1 C1 N3 -58.3(5) . .
C6 N3 C1 N1 -61.5(5) . .
C4 N3 C1 N1 58.1(5) . .
C5 N2 C2 N1 60.9(5) . .
C4 N2 C2 N1 -58.7(5) . .
C3 N1 C2 N2 -61.3(5) . .
C1 N1 C2 N2 58.8(5) . .
C1 N1 C3 N4 -58.8(5) . .
C2 N1 C3 N4 60.8(5) . .
C6 N4 C3 N1 58.2(5) . .
C5 N4 C3 N1 -60.1(5) . .
C6 N3 C4 N2 60.1(5) . .
C1 N3 C4 N2 -58.5(5) . .
C5 N2 C4 N3 -60.4(5) . .
C2 N2 C4 N3 58.9(5) . .
C2 N2 C5 N4 -60.0(5) . .
C4 N2 C5 N4 59.0(5) . .
C3 N4 C5 N2 59.6(5) . .
C6 N4 C5 N2 -58.7(5) . .
C4 N3 C6 N4 -58.9(5) . .
C1 N3 C6 N4 60.2(5) . .
C3 N4 C6 N3 -59.4(5) . .
C5 N4 C6 N3 58.3(5) . .
